data_7021142
loop_
_publ_author_name
'Balaghi, S. Esmael'
'Safaei, Elham'
'Chiang, Linus'
'Wong, Edwin W. Y.'
'Savard, Didier'
'Clarke, Ryan M.'
'Storr, Tim'

_publ_section_title
;
 Synthesis, characterization and catalytic activity of copper(ii)
 complexes containing a redox-active benzoxazole iminosemiquinone ligand.
;
_journal_issue 19
_journal_name_full 'Dalton transactions (Cambridge, England : 2003)'
_journal_page_first 6829
_journal_page_last 6839
_journal_paper_doi 10.1039/c3dt00004d
_journal_volume 42
_journal_year 2013
_chemical_formula_moiety 'C39 H50 Cu1 N3 O4'
_chemical_formula_sum 'C39 H50 Cu N3 O4'
_chemical_formula_weight 688.39
_chemical_name_systematic ?
_space_group_IT_number 14
_symmetry_cell_setting monoclinic
_symmetry_space_group_name_Hall '-P 2ybc'
_symmetry_space_group_name_H-M 'P 1 21/c 1'
_atom_sites_solution_hydrogens geom
_atom_sites_solution_primary direct
_cell_angle_alpha 90
_cell_angle_beta 98.1790(10)
_cell_angle_gamma 90
_cell_formula_units_Z 4
_cell_length_a 12.5963(12)
_cell_length_b 16.3407(16)
_cell_length_c 18.3053(18)
_cell_measurement_reflns_used 9856
_cell_measurement_temperature 298
_cell_measurement_theta_max 27.86
_cell_measurement_theta_min 2.23
_cell_volume 3729.5(6)
_computing_cell_refinement 'Bruker SAINT'
_computing_data_collection 'Bruker APEX2'
_computing_data_reduction 'Bruker SAINT'
_computing_molecular_graphics ORTEP/PovRay/XXXX
_computing_publication_material 'CRYSTALS (Betteridge et al., 2003)'
_computing_structure_refinement 'CRYSTALS (Betteridge et al., 2003)'
_computing_structure_solution ' SIR92 (Altomare et al, 1994)'
_diffrn_ambient_temperature 298
_diffrn_measured_fraction_theta_full 0.996
_diffrn_measured_fraction_theta_max 0.940
_diffrn_measurement_device_type 'Bruker APEX-II CCD'
_diffrn_measurement_method '\w scans'
_diffrn_radiation_monochromator graphite
_diffrn_radiation_type 'Mo K\a'
_diffrn_radiation_wavelength 0.71073
_diffrn_reflns_av_R_equivalents 0.040
_diffrn_reflns_limit_h_max 16
_diffrn_reflns_limit_h_min -17
_diffrn_reflns_limit_k_max 21
_diffrn_reflns_limit_k_min -21
_diffrn_reflns_limit_l_max 23
_diffrn_reflns_limit_l_min -23
_diffrn_reflns_number 44491
_diffrn_reflns_theta_full 25.655
_diffrn_reflns_theta_max 28.826
_diffrn_reflns_theta_min 2.055
_exptl_absorpt_coefficient_mu 0.627
_exptl_absorpt_correction_T_max 0.7458
_exptl_absorpt_correction_T_min 0.6170
_exptl_absorpt_correction_type multi-scan
_exptl_crystal_colour 'dark blue'
_exptl_crystal_density_diffrn 1.226
_exptl_crystal_description plate
_exptl_crystal_F_000 1464
_exptl_crystal_size_max 0.32
_exptl_crystal_size_mid 0.26
_exptl_crystal_size_min 0.10
_refine_diff_density_max 0.55
_refine_diff_density_min -0.32
_refine_ls_extinction_method None
_refine_ls_goodness_of_fit_ref 1.0332
_refine_ls_hydrogen_treatment constr
_refine_ls_matrix_type full
_refine_ls_number_parameters 454
_refine_ls_number_reflns 6148
_refine_ls_number_restraints 48
_refine_ls_R_factor_all 0.0659
_refine_ls_R_factor_gt 0.0444
_refine_ls_shift/su_max 0.0019360
_refine_ls_structure_factor_coef F
_refine_ls_weighting_details
;
Method, part 1, Chebychev polynomial, (Watkin, 1994, Prince, 1982)
[weight] = 1.0/[A~0~*T~0~(x)+A~1~*T~1~(x) ... +A~n-1~]*T~n-1~(x)]
where A~i~ are the Chebychev coefficients listed below and x= Fcalc/Fmax
Method = Robust Weighting (Prince, 1982)
W = [weight] * [1-(deltaF/6*sigmaF)^2^]^2^
A~i~ are:
0.217 0.194 0.900E-01 0.135E-01
;
_refine_ls_weighting_scheme calc
_refine_ls_wR_factor_all 0.0874
_refine_ls_wR_factor_gt 0.0458
_refine_ls_wR_factor_ref 0.0440
_reflns_limit_h_max 16
_reflns_limit_h_min -17
_reflns_limit_k_max 21
_reflns_limit_k_min 0
_reflns_limit_l_max 23
_reflns_limit_l_min 0
_reflns_number_gt 6638
_reflns_number_total 9153
_reflns_threshold_expression I>2.0\s(I)
_oxford_diffrn_Wilson_B_factor 3.19
_oxford_diffrn_Wilson_scale 100.76
_oxford_refine_ls_r_factor_ref 0.0417
_oxford_refine_ls_scale 0.10252(12)
_oxford_reflns_number_all 9153
_oxford_reflns_threshold_expression_ref I>2.5\s(I)
_cod_data_source_file c3dt00004d.txt
_cod_data_source_block LBSQCuOAc
_cod_depositor_comments
;
The following automatic conversions were performed:

'_exptl_absorpt_correction_type' value 'Multi-scan' changed to
'multi-scan' according to
/home/saulius/struct/CIF-dictionaries/cif_core.dic dictionary named
'cif_core.dic' version 2.4.2 from 2011-04-26.

Automatic conversion script
Id: cif_fix_values 1891 2012-01-12 08:04:46Z andrius 
;
_cod_original_sg_symbol_H-M 'P 21/c '
_cod_original_formula_sum 'C39 H50 Cu1 N3 O4'
_cod_database_code 7021142

loop_
_symmetry_equiv_pos_as_xyz
x,y,z
-x,-y,-z
x,-y+1/2,z+1/2
-x,y+1/2,-z+1/2

loop_
_atom_site_label
_atom_site_type_symbol
_atom_site_fract_x
_atom_site_fract_y
_atom_site_fract_z
_atom_site_U_iso_or_equiv
_atom_site_occupancy
_atom_site_adp_type
_atom_site_refinement_flags_posn
_atom_site_refinement_flags_adp
_atom_site_refinement_flags_occupancy
_atom_site_disorder_group
Cu1 Cu 0.60070(2) 0.139585(18) 0.711113(15) 0.0411 1.0000 Uani . . . .
O1 O 0.73396(13) 0.10418(10) 0.77206(8) 0.0449 1.0000 Uani . . . .
O2 O 0.43201(13) 0.16404(10) 0.50402(8) 0.0445 1.0000 Uani . . . .
O100 O 0.4393(2) 0.21549(16) 0.76604(18) 0.1032 1.0000 Uani . . . .
O101 O 0.50842(14) 0.09314(12) 0.77422(10) 0.0554 1.0000 Uani . . . .
N1 N 0.69571(14) 0.21319(11) 0.66942(10) 0.0392 1.0000 Uani . . . .
N2 N 0.51075(15) 0.12641(12) 0.61548(10) 0.0418 1.0000 Uani . . . .
N200 N 0.2996(3) 0.3986(3) 0.5374(2) 0.1204 1.0000 Uani . . . .
C1 C 0.66447(17) 0.26790(14) 0.61090(12) 0.0396 1.0000 Uani . . . .
C2 C 0.71825(19) 0.34221(14) 0.60574(14) 0.0465 1.0000 Uani . . . .
C3 C 0.6857(2) 0.39718(16) 0.55009(15) 0.0551 1.0000 Uani . . . .
C4 C 0.5999(2) 0.37991(17) 0.49713(17) 0.0634 1.0000 Uani . . . .
C5 C 0.5437(2) 0.30856(17) 0.50160(15) 0.0560 1.0000 Uani . . . .
C6 C 0.57348(18) 0.25216(15) 0.55875(13) 0.0432 1.0000 Uani . . . .
C7 C 0.50891(17) 0.17949(15) 0.56229(12) 0.0416 1.0000 Uani . . . .
C8 C 0.38023(18) 0.09403(14) 0.52318(12) 0.0414 1.0000 Uani . . . .
C9 C 0.29425(18) 0.05376(14) 0.48296(12) 0.0415 1.0000 Uani . . . .
C10 C 0.26135(19) -0.01394(15) 0.51915(13) 0.0451 1.0000 Uani . . . .
C11 C 0.30680(19) -0.04036(14) 0.59012(13) 0.0443 1.0000 Uani . . . .
C12 C 0.39241(18) 0.00280(15) 0.62730(12) 0.0437 1.0000 Uani . . . .
C13 C 0.42789(18) 0.07031(14) 0.59256(12) 0.0407 1.0000 Uani . . . .
C14 C 0.2406(2) 0.08378(16) 0.40727(12) 0.0464 1.0000 Uani . . . .
C15 C 0.2621(2) -0.11525(13) 0.62544(14) 0.0575 1.0000 Uani D U . .
C16 C 0.1973(3) 0.17016(19) 0.41535(15) 0.0658 1.0000 Uani . . . .
C17 C 0.3219(3) 0.0845(2) 0.35296(15) 0.0706 1.0000 Uani . . . .
C18 C 0.1468(3) 0.0288(2) 0.37663(16) 0.0765 1.0000 Uani . . . .
C19 C 0.1750(5) -0.1592(3) 0.5743(3) 0.1112 0.623(6) Uani D U P 1
C20 C 0.3487(4) -0.1759(3) 0.6508(4) 0.0982 0.623(6) Uani D U P 1
C21 C 0.2140(5) -0.0867(3) 0.6927(3) 0.0943 0.623(6) Uani D U P 1
C22 C 0.81589(17) 0.13993(14) 0.75330(11) 0.0367 1.0000 Uani . . . .
C23 C 0.92393(18) 0.12784(14) 0.78980(11) 0.0399 1.0000 Uani . . . .
C24 C 1.00402(18) 0.15509(14) 0.75329(12) 0.0421 1.0000 Uani . . . .
C25 C 0.98878(17) 0.19597(14) 0.68320(12) 0.0384 1.0000 Uani . . . .
C26 C 0.88695(17) 0.21390(14) 0.65211(12) 0.0385 1.0000 Uani . . . .
C27 C 0.79912(17) 0.19250(13) 0.68844(11) 0.0367 1.0000 Uani . . . .
C28 C 0.9460(2) 0.07908(15) 0.86199(13) 0.0468 1.0000 Uani . . . .
C29 C 1.08660(19) 0.21774(15) 0.64693(13) 0.0450 1.0000 Uani . . . .
C30 C 0.9152(3) -0.01041(18) 0.84644(17) 0.0713 1.0000 Uani . . . .
C31 C 0.8798(3) 0.1125(2) 0.91880(15) 0.0708 1.0000 Uani . . . .
C32 C 1.0639(3) 0.0827(2) 0.89532(18) 0.0835 1.0000 Uani . . . .
C33 C 1.1444(3) 0.1386(2) 0.63148(19) 0.0738 1.0000 Uani . . . .
C34 C 1.1622(2) 0.2719(2) 0.69892(16) 0.0654 1.0000 Uani . . . .
C35 C 1.0567(2) 0.26367(18) 0.57438(14) 0.0552 1.0000 Uani . . . .
C100 C 0.4392(2) 0.1453(2) 0.78841(15) 0.0558 1.0000 Uani . . . .
C101 C 0.3566(2) 0.1139(2) 0.83234(18) 0.0781 1.0000 Uani . . . .
C200 C 0.3519(3) 0.4006(3) 0.5896(3) 0.0932 1.0000 Uani . . . .
C201 C 0.4220(3) 0.4013(3) 0.6615(2) 0.1136 1.0000 Uani . . . .
C319 C 0.1425(6) -0.1144(5) 0.6178(5) 0.0891 0.377(6) Uani D U P 2
C320 C 0.2956(8) -0.1902(4) 0.5855(5) 0.0904 0.377(6) Uani D U P 2
C321 C 0.3052(7) -0.1243(5) 0.7067(4) 0.0939 0.377(6) Uani D U P 2
H21 H 0.7781 0.3552 0.6413 0.050(2) 1.0000 Uiso R . . .
H31 H 0.7243 0.4457 0.5478 0.059(2) 1.0000 Uiso R . . .
H41 H 0.5801 0.4167 0.4579 0.068(2) 1.0000 Uiso R . . .
H51 H 0.4820 0.2975 0.4666 0.061(2) 1.0000 Uiso R . . .
H101 H 0.2026 -0.0455 0.4949 0.048(2) 1.0000 Uiso R . . .
H121 H 0.4252 -0.0126 0.6758 0.045(2) 1.0000 Uiso R . . .
H161 H 0.1607 0.1871 0.3679 0.0847(19) 1.0000 Uiso R . . .
H162 H 0.2572 0.2061 0.4314 0.0845(19) 1.0000 Uiso R . . .
H163 H 0.1458 0.1696 0.4508 0.0850(19) 1.0000 Uiso R . . .
H171 H 0.3782 0.1223 0.3703 0.0920(19) 1.0000 Uiso R . . .
H172 H 0.2846 0.1015 0.3062 0.0915(19) 1.0000 Uiso R . . .
H173 H 0.3489 0.0299 0.3505 0.0919(19) 1.0000 Uiso R . . .
H181 H 0.0926 0.0306 0.4101 0.1025(19) 1.0000 Uiso R . . .
H182 H 0.1159 0.0509 0.3298 0.1024(19) 1.0000 Uiso R . . .
H183 H 0.1731 -0.0267 0.3713 0.1029(19) 1.0000 Uiso R . . .
H191 H 0.2089 -0.1814 0.5342 0.1314(19) 0.623(6) Uiso R . P 1
H192 H 0.1192 -0.1206 0.5564 0.1317(19) 0.623(6) Uiso R . P 1
H193 H 0.1465 -0.2025 0.6016 0.1319(19) 0.623(6) Uiso R . P 1
H201 H 0.3871 -0.1887 0.6110 0.1189(19) 0.623(6) Uiso R . P 1
H202 H 0.3963 -0.1506 0.6902 0.1182(19) 0.623(6) Uiso R . P 1
H203 H 0.3179 -0.2240 0.6692 0.1187(19) 0.623(6) Uiso R . P 1
H211 H 0.1856 -0.1330 0.7157 0.1136(19) 0.623(6) Uiso R . P 1
H212 H 0.1556 -0.0511 0.6764 0.1134(19) 0.623(6) Uiso R . P 1
H213 H 0.2660 -0.0589 0.7274 0.1138(19) 0.623(6) Uiso R . P 1
H241 H 1.0763 0.1455 0.7745 0.043(2) 1.0000 Uiso R . . .
H261 H 0.8754 0.2415 0.6059 0.039(2) 1.0000 Uiso R . . .
H301 H 0.9642 -0.0321 0.8142 0.0939(19) 1.0000 Uiso R . . .
H302 H 0.9268 -0.0401 0.8931 0.0937(19) 1.0000 Uiso R . . .
H303 H 0.8405 -0.0142 0.8239 0.0938(19) 1.0000 Uiso R . . .
H311 H 0.8039 0.1125 0.9001 0.0910(19) 1.0000 Uiso R . . .
H312 H 0.9053 0.1671 0.9307 0.0910(19) 1.0000 Uiso R . . .
H313 H 0.8934 0.0789 0.9625 0.0905(19) 1.0000 Uiso R . . .
H321 H 1.1032 0.0548 0.8608 0.1157(19) 1.0000 Uiso R . . .
H322 H 1.0827 0.1391 0.9019 0.1157(19) 1.0000 Uiso R . . .
H323 H 1.0697 0.0553 0.9408 0.1153(19) 1.0000 Uiso R . . .
H331 H 1.2070 0.1526 0.6096 0.0963(19) 1.0000 Uiso R . . .
H332 H 1.0955 0.1062 0.5977 0.0963(19) 1.0000 Uiso R . . .
H333 H 1.1646 0.1103 0.6775 0.0966(19) 1.0000 Uiso R . . .
H341 H 1.2244 0.2859 0.6760 0.0858(19) 1.0000 Uiso R . . .
H342 H 1.1238 0.3200 0.7114 0.0858(19) 1.0000 Uiso R . . .
H343 H 1.1856 0.2414 0.7431 0.0854(19) 1.0000 Uiso R . . .
H351 H 1.1223 0.2773 0.5540 0.0704(19) 1.0000 Uiso R . . .
H352 H 1.0154 0.3126 0.5837 0.0704(19) 1.0000 Uiso R . . .
H353 H 1.0115 0.2285 0.5408 0.0702(19) 1.0000 Uiso R . . .
H1011 H 0.3196 0.1582 0.8500 0.1030(19) 1.0000 Uiso R . . .
H1012 H 0.3914 0.0820 0.8718 0.1030(19) 1.0000 Uiso R . . .
H1013 H 0.3073 0.0808 0.8011 0.1030(19) 1.0000 Uiso R . . .
H2011 H 0.4707 0.4467 0.6637 0.1145(19) 1.0000 Uiso R . . .
H2012 H 0.3791 0.4059 0.7007 0.1145(19) 1.0000 Uiso R . . .
H2013 H 0.4620 0.3511 0.6669 0.1145(19) 1.0000 Uiso R . . .
H3191 H 0.1180 -0.1650 0.6366 0.1057(19) 0.377(6) Uiso R . P 2
H3192 H 0.1208 -0.0700 0.6464 0.1056(19) 0.377(6) Uiso R . P 2
H3193 H 0.1128 -0.1073 0.5671 0.1056(19) 0.377(6) Uiso R . P 2
H3201 H 0.3718 -0.1888 0.5872 0.1108(19) 0.377(6) Uiso R . P 2
H3202 H 0.2747 -0.2382 0.6100 0.1108(19) 0.377(6) Uiso R . P 2
H3203 H 0.2620 -0.1902 0.5350 0.1103(19) 0.377(6) Uiso R . P 2
H3211 H 0.3046 -0.0718 0.7299 0.1177(19) 0.377(6) Uiso R . P 2
H3212 H 0.2615 -0.1627 0.7289 0.1178(19) 0.377(6) Uiso R . P 2
H3213 H 0.3773 -0.1442 0.7107 0.1172(19) 0.377(6) Uiso R . P 2

loop_
_atom_site_aniso_label
_atom_site_aniso_U_11
_atom_site_aniso_U_22
_atom_site_aniso_U_33
_atom_site_aniso_U_23
_atom_site_aniso_U_13
_atom_site_aniso_U_12
Cu1 0.03792(14) 0.04719(16) 0.03649(14) 0.00773(13) -0.00061(10) -0.00341(13)
O1 0.0425(9) 0.0507(9) 0.0395(8) 0.0103(7) -0.0009(7) -0.0027(7)
O2 0.0445(9) 0.0499(9) 0.0361(8) 0.0087(7) -0.0042(6) -0.0051(7)
O100 0.1000(19) 0.0703(17) 0.146(3) 0.0073(16) 0.0396(18) 0.0079(14)
O101 0.0487(10) 0.0681(12) 0.0499(10) 0.0146(9) 0.0092(8) 0.0002(9)
N1 0.0391(10) 0.0387(10) 0.0377(9) 0.0050(8) -0.0016(8) -0.0020(8)
N2 0.0395(10) 0.0448(11) 0.0392(10) 0.0082(8) -0.0006(8) -0.0039(8)
N200 0.084(2) 0.177(4) 0.097(3) 0.018(3) 0.004(2) 0.002(3)
C1 0.0370(11) 0.0405(12) 0.0405(11) 0.0069(9) 0.0028(9) 0.0021(9)
C2 0.0437(12) 0.0435(14) 0.0510(13) 0.0045(10) 0.0025(10) -0.0013(10)
C3 0.0534(15) 0.0421(14) 0.0687(17) 0.0160(12) 0.0053(13) -0.0044(11)
C4 0.0595(16) 0.0567(17) 0.0699(18) 0.0326(14) -0.0051(14) -0.0011(13)
C5 0.0513(14) 0.0583(16) 0.0542(15) 0.0194(13) -0.0071(12) -0.0034(12)
C6 0.0413(12) 0.0439(13) 0.0429(12) 0.0095(10) 0.0010(9) -0.0009(10)
C7 0.0379(11) 0.0474(13) 0.0372(11) 0.0062(10) -0.0026(9) -0.0006(10)
C8 0.0420(12) 0.0436(13) 0.0376(11) 0.0045(10) 0.0020(9) 0.0003(10)
C9 0.0414(12) 0.0460(13) 0.0352(11) -0.0025(9) -0.0011(9) 0.0013(10)
C10 0.0471(13) 0.0432(13) 0.0428(12) -0.0037(10) -0.0009(10) -0.0046(10)
C11 0.0473(13) 0.0407(13) 0.0437(12) 0.0012(10) 0.0027(10) -0.0020(10)
C12 0.0463(13) 0.0453(13) 0.0375(11) 0.0070(10) -0.0009(9) 0.0007(10)
C13 0.0386(11) 0.0455(13) 0.0360(11) 0.0028(9) -0.0021(9) -0.0005(10)
C14 0.0498(13) 0.0543(14) 0.0325(11) -0.0011(10) -0.0035(10) 0.0015(11)
C15 0.0694(16) 0.0439(13) 0.0574(15) 0.0064(11) 0.0035(13) -0.0126(12)
C16 0.0764(19) 0.0702(19) 0.0461(14) 0.0010(13) -0.0074(13) 0.0193(16)
C17 0.075(2) 0.096(2) 0.0410(14) 0.0050(15) 0.0068(13) 0.0157(17)
C18 0.080(2) 0.087(2) 0.0532(16) 0.0028(16) -0.0231(15) -0.0153(18)
C19 0.143(6) 0.089(4) 0.089(4) 0.028(3) -0.029(4) -0.070(4)
C20 0.101(4) 0.062(3) 0.131(5) 0.041(4) 0.016(4) 0.006(3)
C21 0.130(5) 0.064(3) 0.099(4) 0.009(3) 0.052(4) -0.022(3)
C22 0.0400(11) 0.0381(11) 0.0308(9) -0.0001(9) 0.0012(8) -0.0013(10)
C23 0.0440(12) 0.0400(12) 0.0331(10) 0.0017(9) -0.0031(9) -0.0014(9)
C24 0.0370(11) 0.0462(14) 0.0404(11) 0.0030(10) -0.0041(9) 0.0014(9)
C25 0.0400(11) 0.0377(11) 0.0368(11) -0.0013(9) 0.0023(9) -0.0001(9)
C26 0.0430(12) 0.0390(12) 0.0324(10) 0.0021(9) 0.0012(9) -0.0004(9)
C27 0.0385(11) 0.0370(11) 0.0325(10) -0.0006(9) -0.0022(8) -0.0015(9)
C28 0.0501(13) 0.0498(14) 0.0376(12) 0.0098(10) -0.0040(10) -0.0005(11)
C29 0.0409(12) 0.0497(14) 0.0446(13) 0.0023(11) 0.0068(10) 0.0008(10)
C30 0.100(2) 0.0496(16) 0.0607(17) 0.0140(14) -0.0021(16) 0.0021(16)
C31 0.090(2) 0.083(2) 0.0379(13) 0.0071(14) 0.0027(14) 0.0101(17)
C32 0.0646(19) 0.117(3) 0.0611(18) 0.0395(19) -0.0170(15) -0.0054(19)
C33 0.075(2) 0.076(2) 0.075(2) 0.0065(17) 0.0298(16) 0.0221(17)
C34 0.0568(16) 0.078(2) 0.0582(16) 0.0079(15) -0.0027(13) -0.0210(15)
C35 0.0529(15) 0.0683(17) 0.0451(13) 0.0057(12) 0.0093(11) -0.0089(13)
C100 0.0448(13) 0.0695(19) 0.0516(14) -0.0003(14) 0.0014(11) -0.0065(14)
C101 0.0539(17) 0.119(3) 0.0637(18) -0.0085(18) 0.0148(14) -0.0083(18)
C200 0.078(3) 0.096(3) 0.112(3) 0.001(3) 0.036(3) -0.008(2)
C201 0.090(3) 0.146(4) 0.107(3) -0.055(3) 0.025(2) -0.034(3)
C319 0.070(5) 0.086(6) 0.114(7) 0.034(5) 0.026(5) -0.010(5)
C320 0.118(7) 0.049(4) 0.110(7) 0.003(5) 0.035(6) -0.013(5)
C321 0.126(7) 0.081(6) 0.068(5) 0.027(4) -0.007(5) -0.047(5)

loop_
_atom_type_symbol
_atom_type_scat_dispersion_real
_atom_type_scat_dispersion_imag
_atom_type_scat_Cromer_Mann_a1
_atom_type_scat_Cromer_Mann_b1
_atom_type_scat_Cromer_Mann_a2
_atom_type_scat_Cromer_Mann_b2
_atom_type_scat_Cromer_Mann_a3
_atom_type_scat_Cromer_Mann_b3
_atom_type_scat_Cromer_Mann_a4
_atom_type_scat_Cromer_Mann_b4
_atom_type_scat_Cromer_Mann_c
_atom_type_scat_source
C 0.0033 0.0016 2.3100 20.8439 1.0200 10.2075 1.5886 0.5687 0.8650 51.6512 0.2156 'International Tables Vol C 4.2.6.8 and 6.1.1.4'
H 0.0000 0.0000 0.4930 10.5109 0.3229 26.1257 0.1402 3.1424 0.0408 57.7998 0.0030 'International Tables Vol C 4.2.6.8 and 6.1.1.4'
N 0.0061 0.0033 12.2126 0.0057 3.1322 9.8933 2.0125 28.9975 1.1663 0.5826 -11.5290 'International Tables Vol C 4.2.6.8 and 6.1.1.4'
O 0.0106 0.0060 3.0485 13.2771 2.2868 5.7011 1.5463 0.3239 0.8670 32.9089 0.2508 'International Tables Vol C 4.2.6.8 and 6.1.1.4'
Cu 0.3201 1.2651 13.3380 3.5828 7.1676 0.2470 5.6158 11.3966 1.6735 64.8126 1.1910 'International Tables Vol C 4.2.6.8 and 6.1.1.4'

loop_
_geom_angle_atom_site_label_1
_geom_angle_atom_site_label_2
_geom_angle_atom_site_label_3
_geom_angle
_geom_angle_publ_flag
O1 Cu1 O100 123.52(9) yes
O1 Cu1 O101 94.81(7) yes
O100 Cu1 O101 53.17(8) yes
O1 Cu1 N1 83.12(7) yes
O100 Cu1 N1 113.83(8) yes
O101 Cu1 N1 162.33(8) yes
O1 Cu1 N2 144.51(8) yes
O100 Cu1 N2 90.74(9) yes
O101 Cu1 N2 99.94(8) yes
N1 Cu1 N2 91.58(8) yes
O1 Cu1 C7 143.07(7) yes
O100 Cu1 C7 91.49(8) yes
O101 Cu1 C7 117.74(7) yes
N1 Cu1 C7 70.89(7) yes
N2 Cu1 C7 22.33(7) yes
O1 Cu1 C22 25.90(6) yes
O100 Cu1 C22 132.03(8) yes
O101 Cu1 C22 119.92(7) yes
N1 Cu1 C22 57.31(7) yes
N2 Cu1 C22 133.10(7) yes
O1 Cu1 C27 56.87(6) yes
O100 Cu1 C27 131.76(8) yes
O101 Cu1 C27 150.10(7) yes
N1 Cu1 C27 27.12(7) yes
N2 Cu1 C27 108.95(7) yes
O1 Cu1 C100 111.54(8) yes
O100 Cu1 C100 26.37(8) yes
O101 Cu1 C100 26.82(9) yes
N1 Cu1 C100 139.36(9) yes
N2 Cu1 C100 95.23(8) yes
C7 Cu1 C22 121.32(6) yes
C7 Cu1 C27 92.15(6) yes
C22 Cu1 C27 31.04(6) yes
C7 Cu1 C100 105.24(7) yes
C22 Cu1 C100 131.52(7) yes
C27 Cu1 C100 149.52(8) yes
Cu1 O1 C22 111.77(13) yes
C7 O2 C8 105.25(16) yes
Cu1 O100 C100 74.27(18) yes
Cu1 O101 C100 110.57(18) yes
Cu1 N1 C1 125.10(14) yes
Cu1 N1 C27 111.96(14) yes
C1 N1 C27 120.86(19) yes
Cu1 N2 C7 122.84(16) yes
Cu1 N2 C13 130.44(15) yes
C7 N2 C13 106.10(18) yes
N1 C1 C2 121.1(2) yes
N1 C1 C6 120.8(2) yes
C2 C1 C6 117.9(2) yes
C1 C2 C3 121.3(2) yes
C1 C2 H21 119.6 no
C3 C2 H21 119.1 no
C2 C3 C4 120.6(2) yes
C2 C3 H31 119.1 no
C4 C3 H31 120.3 no
C3 C4 C5 119.5(2) yes
C3 C4 H41 120.2 no
C5 C4 H41 120.3 no
C4 C5 C6 121.1(2) yes
C4 C5 H51 120.0 no
C6 C5 H51 118.9 no
C1 C6 C5 119.4(2) yes
C1 C6 C7 121.9(2) yes
C5 C6 C7 118.7(2) yes
C6 C7 O2 117.39(19) yes
C6 C7 N2 129.1(2) yes
O2 C7 N2 113.5(2) yes
C6 C7 Cu1 94.34(13) yes
O2 C7 Cu1 147.83(15) yes
N2 C7 Cu1 34.84(10) yes
O2 C8 C9 128.1(2) yes
O2 C8 C13 107.80(19) yes
C9 C8 C13 124.1(2) yes
C8 C9 C10 113.0(2) yes
C8 C9 C14 122.6(2) yes
C10 C9 C14 124.4(2) yes
C9 C10 C11 125.2(2) yes
C9 C10 H101 118.2 no
C11 C10 H101 116.6 no
C10 C11 C12 118.9(2) yes
C10 C11 C15 120.6(2) yes
C12 C11 C15 120.6(2) yes
C11 C12 C13 117.5(2) yes
C11 C12 H121 121.6 no
C13 C12 H121 120.8 no
N2 C13 C8 107.36(19) yes
N2 C13 C12 131.2(2) yes
C8 C13 C12 121.4(2) yes
C9 C14 C16 109.01(19) yes
C9 C14 C17 109.9(2) yes
C16 C14 C17 109.7(2) yes
C9 C14 C18 111.3(2) yes
C16 C14 C18 108.1(2) yes
C17 C14 C18 108.8(2) yes
C11 C15 C19 113.3(2) yes
C11 C15 C20 111.4(2) yes
C19 C15 C20 107.975(12) yes
C11 C15 C21 108.1(2) yes
C19 C15 C21 107.974(13) yes
C20 C15 C21 107.975(11) yes
C14 C16 H161 108.0 no
C14 C16 H162 108.4 no
H161 C16 H162 110.6 no
C14 C16 H163 109.5 no
H161 C16 H163 108.8 no
H162 C16 H163 111.4 no
C14 C17 H171 108.9 no
C14 C17 H172 107.2 no
H171 C17 H172 110.8 no
C14 C17 H173 107.4 no
H171 C17 H173 111.3 no
H172 C17 H173 111.0 no
C14 C18 H181 108.9 no
C14 C18 H182 107.5 no
H181 C18 H182 108.5 no
C14 C18 H183 109.1 no
H181 C18 H183 111.6 no
H182 C18 H183 111.0 no
C15 C19 H191 106.6 no
C15 C19 H192 109.1 no
H191 C19 H192 111.4 no
C15 C19 H193 108.5 no
H191 C19 H193 110.7 no
H192 C19 H193 110.4 no
C15 C20 H201 109.6 no
C15 C20 H202 107.3 no
H201 C20 H202 109.8 no
C15 C20 H203 109.7 no
H201 C20 H203 111.3 no
H202 C20 H203 109.1 no
C15 C21 H211 109.2 no
C15 C21 H212 108.1 no
H211 C21 H212 107.5 no
C15 C21 H213 111.6 no
H211 C21 H213 110.2 no
H212 C21 H213 110.1 no
O1 C22 Cu1 42.34(10) yes
O1 C22 C23 124.00(19) yes
Cu1 C22 C23 166.25(16) yes
O1 C22 C27 117.44(18) yes
Cu1 C22 C27 75.27(12) yes
C23 C22 C27 118.47(19) yes
C22 C23 C24 116.36(19) yes
C22 C23 C28 120.9(2) yes
C24 C23 C28 122.4(2) yes
C23 C24 C25 125.2(2) yes
C23 C24 H241 118.6 no
C25 C24 H241 116.1 no
C24 C25 C26 118.2(2) yes
C24 C25 C29 119.02(19) yes
C26 C25 C29 122.8(2) yes
C25 C26 C27 120.3(2) yes
C25 C26 H261 119.4 no
C27 C26 H261 120.3 no
C22 C27 C26 119.80(19) yes
C22 C27 N1 112.51(19) yes
C26 C27 N1 127.67(19) yes
C22 C27 Cu1 73.69(12) yes
C26 C27 Cu1 160.76(15) yes
N1 C27 Cu1 40.92(10) yes
C23 C28 C30 109.0(2) yes
C23 C28 C31 110.6(2) yes
C30 C28 C31 108.7(2) yes
C23 C28 C32 111.8(2) yes
C30 C28 C32 108.6(3) yes
C31 C28 C32 108.0(2) yes
C25 C29 C33 108.6(2) yes
C25 C29 C34 109.5(2) yes
C33 C29 C34 109.5(2) yes
C25 C29 C35 112.34(19) yes
C33 C29 C35 108.7(2) yes
C34 C29 C35 108.2(2) yes
C28 C30 H301 107.1 no
C28 C30 H302 108.0 no
H301 C30 H302 108.6 no
C28 C30 H303 110.1 no
H301 C30 H303 112.1 no
H302 C30 H303 110.8 no
C28 C31 H311 111.5 no
C28 C31 H312 106.8 no
H311 C31 H312 111.2 no
C28 C31 H313 108.1 no
H311 C31 H313 110.0 no
H312 C31 H313 109.0 no
C28 C32 H321 106.2 no
C28 C32 H322 107.3 no
H321 C32 H322 113.3 no
C28 C32 H323 106.5 no
H321 C32 H323 111.8 no
H322 C32 H323 111.2 no
C29 C33 H331 108.4 no
C29 C33 H332 107.7 no
H331 C33 H332 110.5 no
C29 C33 H333 108.5 no
H331 C33 H333 110.4 no
H332 C33 H333 111.2 no
C29 C34 H341 109.8 no
C29 C34 H342 109.3 no
H341 C34 H342 111.8 no
C29 C34 H343 108.3 no
H341 C34 H343 108.5 no
H342 C34 H343 109.1 no
C29 C35 H351 109.1 no
C29 C35 H352 108.7 no
H351 C35 H352 112.2 no
C29 C35 H353 108.1 no
H351 C35 H353 110.2 no
H352 C35 H353 108.3 no
Cu1 C100 O101 42.61(12) yes
Cu1 C100 O100 79.36(19) yes
O101 C100 O100 121.9(3) yes
Cu1 C100 C101 157.8(2) yes
O101 C100 C101 115.5(3) yes
O100 C100 C101 122.6(3) yes
C100 C101 H1011 109.7 no
C100 C101 H1012 108.5 no
H1011 C101 H1012 111.1 no
C100 C101 H1013 108.5 no
H1011 C101 H1013 109.4 no
H1012 C101 H1013 109.6 no
N200 C200 C201 178.4(5) yes
C200 C201 H2011 109.9 no
C200 C201 H2012 109.7 no
H2011 C201 H2012 109.5 no
C200 C201 H2013 108.8 no
H2011 C201 H2013 109.5 no
H2012 C201 H2013 109.5 no
C15 C319 H3191 109.2 no
C15 C319 H3192 108.6 no
H3191 C319 H3192 108.9 no
C15 C319 H3193 110.0 no
H3191 C319 H3193 110.5 no
H3192 C319 H3193 109.5 no
C15 C320 H3201 108.3 no
C15 C320 H3202 108.8 no
H3201 C320 H3202 110.2 no
C15 C320 H3203 110.4 no
H3201 C320 H3203 109.5 no
H3202 C320 H3203 109.7 no
C15 C321 H3211 108.9 no
C15 C321 H3212 109.3 no
H3211 C321 H3212 110.8 no
C15 C321 H3213 108.1 no
H3211 C321 H3213 109.8 no
H3212 C321 H3213 109.9 no

loop_
_geom_bond_atom_site_label_1
_geom_bond_atom_site_label_2
_geom_bond_distance
_geom_bond_publ_flag
Cu1 O1 1.9658(15) yes
Cu1 O100 2.695(3) yes
Cu1 O101 1.9088(17) yes
Cu1 N1 1.9290(18) yes
Cu1 N2 1.9571(18) yes
Cu1 C7 2.879(2) yes
Cu1 C22 2.711(2) yes
Cu1 C27 2.732(2) yes
Cu1 C100 2.640(3) yes
O1 C22 1.275(3) yes
O2 C7 1.359(3) yes
O2 C8 1.387(3) yes
O100 C100 1.218(4) yes
O101 C100 1.272(3) yes
N1 C1 1.408(3) yes
N1 C27 1.343(3) yes
N2 C7 1.302(3) yes
N2 C13 1.408(3) yes
N200 C200 1.080(5) yes
C1 C2 1.400(3) yes
C1 C6 1.407(3) yes
C2 C3 1.376(3) yes
C2 H21 0.947 no
C3 C4 1.375(4) yes
C3 H31 0.935 no
C4 C5 1.372(4) yes
C4 H41 0.943 no
C5 C6 1.405(3) yes
C5 H51 0.952 no
C6 C7 1.446(3) yes
C8 C9 1.386(3) yes
C8 C13 1.381(3) yes
C9 C10 1.383(3) yes
C9 C14 1.533(3) yes
C10 C11 1.411(3) yes
C10 H101 0.957 no
C11 C12 1.384(3) yes
C11 C15 1.528(3) yes
C12 C13 1.379(3) yes
C12 H121 0.958 no
C14 C16 1.528(4) yes
C14 C17 1.525(4) yes
C14 C18 1.526(4) yes
C15 C19 1.518(5) yes
C15 C20 1.498(5) yes
C15 C21 1.521(5) yes
C16 H161 0.965 no
C16 H162 0.969 no
C16 H163 0.979 no
C17 H171 0.960 no
C17 H172 0.958 no
C17 H173 0.959 no
C18 H181 0.981 no
C18 H182 0.960 no
C18 H183 0.976 no
C19 H191 0.971 no
C19 H192 0.966 no
C19 H193 0.964 no
C20 H201 0.953 no
C20 H202 0.963 no
C20 H203 0.959 no
C21 H211 0.959 no
C21 H212 0.953 no
C21 H213 0.959 no
C22 C23 1.442(3) yes
C22 C27 1.456(3) yes
C23 C24 1.362(3) yes
C23 C28 1.534(3) yes
C24 C25 1.435(3) yes
C24 H241 0.950 no
C25 C26 1.359(3) yes
C25 C29 1.523(3) yes
C26 C27 1.414(3) yes
C26 H261 0.951 no
C28 C30 1.529(4) yes
C28 C31 1.524(4) yes
C28 C32 1.524(4) yes
C29 C33 1.530(4) yes
C29 C34 1.529(4) yes
C29 C35 1.525(3) yes
C30 H301 0.979 no
C30 H302 0.976 no
C30 H303 0.974 no
C31 H311 0.969 no
C31 H312 0.963 no
C31 H313 0.966 no
C32 H321 0.969 no
C32 H322 0.954 no
C32 H323 0.938 no
C33 H331 0.962 no
C33 H332 0.966 no
C33 H333 0.963 no
C34 H341 0.968 no
C34 H342 0.967 no
C34 H343 0.960 no
C35 H351 0.979 no
C35 H352 0.982 no
C35 H353 0.966 no
C100 C101 1.494(4) yes
C101 H1011 0.943 no
C101 H1012 0.946 no
C101 H1013 0.951 no
C200 C201 1.478(6) yes
C201 H2011 0.960 no
C201 H2012 0.960 no
C201 H2013 0.960 no
C319 H3191 0.963 no
C319 H3192 0.957 no
C319 H3193 0.957 no
C320 H3201 0.955 no
C320 H3202 0.959 no
C320 H3203 0.960 no
C321 H3211 0.958 no
C321 H3212 0.961 no
C321 H3213 0.957 no
